data_4500745
loop_
_publ_author_name
'Guo, Jingjing'
'Li, Xinhua'
'Moorefield, Charles N.'
'Newkome, George R.'

_publ_section_title
;
 Novel Twofold Interpenetrating Channel Framework Based on Metal Tetramer
 Subunits
;
_journal_issue 7
_journal_name_full 'Crystal Growth &amp; Design'
_journal_page_first 2695
_journal_paper_doi 10.1021/cg200242n
_journal_volume 11
_journal_year 2011
_chemical_formula_sum 'C60 H96 N12 Ni4 O26'
_chemical_formula_weight 1636.33
_chemical_name_systematic
; 
 ? 
;
_space_group_IT_number 118
_symmetry_cell_setting tetragonal
_symmetry_space_group_name_Hall 'P -4 -2n'
_symmetry_space_group_name_H-M 'P -4 n 2'
_atom_sites_solution_hydrogens geom
_atom_sites_solution_primary direct
_atom_sites_solution_secondary difmap
_audit_creation_method SHELXL-97
_cell_angle_alpha 90.00
_cell_angle_beta 90.00
_cell_angle_gamma 90.00
_cell_formula_units_Z 2
_cell_length_a 13.7327(15)
_cell_length_b 13.7327(15)
_cell_length_c 25.466(6)
_cell_measurement_reflns_used 2250
_cell_measurement_temperature 298(2)
_cell_measurement_theta_max 23.53
_cell_measurement_theta_min 1.59
_cell_volume 4802.6(14)
_computing_cell_refinement 'SAINT (Bruker, 2002)'
_computing_data_collection 'SMART (Bruker, 2002)'
_computing_data_reduction SAINT
_computing_molecular_graphics 'XP (Bruker, 2002)'
_computing_publication_material 'SHELXL-97 (Bruker, 2002)'
_computing_structure_refinement 'SHELXL-97 (Sheldrick, 1997)'
_computing_structure_solution 'SHELXS-97 (Sheldrick, 1997)'
_diffrn_ambient_temperature 298(2)
_diffrn_measured_fraction_theta_full 0.959
_diffrn_measured_fraction_theta_max 0.959
_diffrn_measurement_device_type 'Bruker APEX area-detector diffractometer'
_diffrn_measurement_method '\f and \w scans'
_diffrn_radiation_monochromator graphite
_diffrn_radiation_source 'fine-focus sealed tube'
_diffrn_radiation_type MoK\a
_diffrn_radiation_wavelength 0.71073
_diffrn_reflns_av_R_equivalents 0.2038
_diffrn_reflns_av_sigmaI/netI 0.1575
_diffrn_reflns_limit_h_max 16
_diffrn_reflns_limit_h_min -16
_diffrn_reflns_limit_k_max 16
_diffrn_reflns_limit_k_min -14
_diffrn_reflns_limit_l_max 23
_diffrn_reflns_limit_l_min -30
_diffrn_reflns_number 22898
_diffrn_reflns_theta_full 25.09
_diffrn_reflns_theta_max 25.09
_diffrn_reflns_theta_min 2.10
_exptl_absorpt_coefficient_mu 0.837
_exptl_absorpt_correction_T_max 0.9360
_exptl_absorpt_correction_T_min 0.8847
_exptl_absorpt_correction_type multi-scan
_exptl_absorpt_process_details 'SADABS (Bruker, 2002)'
_exptl_crystal_colour Green
_exptl_crystal_density_diffrn 1.132
_exptl_crystal_density_meas 0
_exptl_crystal_density_method 'not measured'
_exptl_crystal_description Prism
_exptl_crystal_F_000 1720
_exptl_crystal_size_max 0.15
_exptl_crystal_size_mid 0.12
_exptl_crystal_size_min 0.08
_refine_diff_density_max 0.782
_refine_diff_density_min -0.638
_refine_diff_density_rms 0.143
_refine_ls_abs_structure_details 'Flack H D (1983), Acta Cryst. A39, 876-881'
_refine_ls_abs_structure_Flack 0.00
_refine_ls_extinction_method none
_refine_ls_goodness_of_fit_ref 1.160
_refine_ls_hydrogen_treatment constr
_refine_ls_matrix_type full
_refine_ls_number_parameters 307
_refine_ls_number_reflns 4077
_refine_ls_number_restraints 114
_refine_ls_restrained_S_all 1.168
_refine_ls_R_factor_all 0.1870
_refine_ls_R_factor_gt 0.1533
_refine_ls_shift/su_max 0.000
_refine_ls_shift/su_mean 0.000
_refine_ls_structure_factor_coef Fsqd
_refine_ls_weighting_details 'calc w=1/[\s^2^(Fo^2^)+(0.1584P)^2^+19.6780P] where P=(Fo^2^+2Fc^2^)/3'
_refine_ls_weighting_scheme calc
_refine_ls_wR_factor_gt 0.3268
_refine_ls_wR_factor_ref 0.3551
_reflns_number_gt 3090
_reflns_number_total 4077
_reflns_threshold_expression I>2\s(I)
_cod_data_source_file cg200242n_si_003.cif
_cod_data_source_block 2
_cod_depositor_comments
;
The following automatic conversions were performed:

'_symmetry_cell_setting' value 'Tetragonal' changed to 'tetragonal'
according to /home/saulius/struct/CIF-dictionaries/cif_core.dic
dictionary named 'cif_core.dic' version 2.4.1 from
2010-06-29.

'_exptl_absorpt_correction_type' value 'Multi-scan'
changed to 'multi-scan' according to
/home/saulius/struct/CIF-dictionaries/cif_core.dic dictionary named
'cif_core.dic' version 2.4.1 from 2010-06-29.

Automatic conversion script
Id: cif_fix_values 1715 2011-07-08 13:25:40Z adriana 
;
_cod_database_code 4500745

loop_
_symmetry_equiv_pos_as_xyz
'x, y, z'
'y, -x, -z'
'-x, -y, z'
'-y, x, -z'
'-x+1/2, y+1/2, z+1/2'
'y+1/2, x+1/2, -z+1/2'
'x+1/2, -y+1/2, z+1/2'
'-y+1/2, -x+1/2, -z+1/2'

loop_
_atom_site_label
_atom_site_type_symbol
_atom_site_fract_x
_atom_site_fract_y
_atom_site_fract_z
_atom_site_U_iso_or_equiv
_atom_site_adp_type
_atom_site_occupancy
_atom_site_symmetry_multiplicity
_atom_site_calc_flag
_atom_site_refinement_flags
Ni1 Ni 0.90585(12) 0.75231(15) 0.02372(9) 0.0365(6) Uani 1 1 d .
O1 O 1.0330(8) 0.7952(8) -0.0024(4) 0.046(3) Uani 1 1 d U
O2 O 1.1066(7) 0.8715(9) -0.0656(5) 0.053(3) Uani 1 1 d .
N1 N 0.8609(10) 0.7940(13) -0.0472(5) 0.055(4) Uani 1 1 d .
H1 H 0.8010 0.7947 -0.0571 2(4) Uiso 1 1 d R
N2 N 0.9678(10) 0.7004(10) 0.0887(5) 0.038(3) Uani 1 1 d .
N3 N 0.7824(9) 0.6888(8) 0.0419(4) 0.028(3) Uani 1 1 d .
C1 C 1.0349(13) 0.8335(13) -0.0492(7) 0.049(4) Uani 1 1 d U
C2 C 0.940(2) 0.817(2) -0.0799(11) 0.089(7) Uani 1 1 d U
H2 H 0.9551 0.7486 -0.0864 0.3(3) Uiso 1 1 d R
C3 C 0.941(3) 0.838(4) -0.1290(11) 0.19(3) Uani 1 1 d .
H3A H 1.0050 0.8277 -0.1428 0.07(6) Uiso 1 1 d R
H3B H 0.9222 0.9045 -0.1339 0.00(3) Uiso 1 1 d R
H3C H 0.8956 0.7962 -0.1471 0.07(7) Uiso 1 1 d R
C4 C 1.0471(11) 0.6379(11) 0.0844(5) 0.032(3) Uani 1 1 d .
H4 H 1.0683 0.6170 0.0516 0.08(6) Uiso 1 1 d R
C5 C 1.0943(18) 0.6072(17) 0.1298(7) 0.080(9) Uani 1 1 d .
H5 H 1.1532 0.5743 0.1266 0.12(9) Uiso 1 1 calc R
C6 C 1.0574(13) 0.6235(11) 0.1789(8) 0.051(5) Uani 1 1 d .
C7 C 0.9723(15) 0.6793(18) 0.1828(8) 0.076(7) Uani 1 1 d .
H7 H 0.9420 0.6936 0.2146 0.05(5) Uiso 1 1 d R
C8 C 0.9369(11) 0.7119(11) 0.1336(5) 0.030(3) Uani 1 1 d .
H8 H 0.8800 0.7485 0.1357 0.02(4) Uiso 1 1 d R
C9 C 1.1027(14) 0.5851(14) 0.2255(7) 0.057(5) Uani 1 1 d .
H9 H 1.1525 0.5406 0.2194 0.01(3) Uiso 1 1 d R
C10 C 0.7764(13) 0.5909(14) 0.0455(7) 0.053(5) Uani 1 1 d U
H10 H 0.8319 0.5544 0.0385 0.04(4) Uiso 1 1 d R
C11 C 0.6847(17) 0.5379(13) 0.0603(9) 0.073(6) Uani 1 1 d .
H11 H 0.6842 0.4716 0.0676 0.01(3) Uiso 1 1 d R
C12 C 0.6038(12) 0.5920(11) 0.0623(7) 0.047(4) Uani 1 1 d .
C13 C 0.6032(18) 0.6981(16) 0.0585(11) 0.090(8) Uani 1 1 d .
H13 H 0.5470 0.7351 0.0624 0.04(4) Uiso 1 1 calc R
C14 C 0.6942(11) 0.7389(10) 0.0485(5) 0.032(3) Uani 1 1 d .
H14 H 0.6967 0.8064 0.0458 0.02(3) Uiso 1 1 d R
H15 H 0.4466 0.5887 0.0651 0.10(8) Uiso 1 1 d R
C15 C 0.5017(15) 0.5471(14) 0.0669(6) 0.054(5) Uani 1 1 d .
O3 O 0.652(4) 0.297(4) 0.156(2) 0.106(14) Uani 0.50 1 d PU
H3G H 0.6434 0.3501 0.1397 0.158 Uiso 0.50 1 d PR
H3D H 0.7127 0.2897 0.1624 0.158 Uiso 0.50 1 d PR
O4 O 0.5000 0.5000 0.242(12) 0.43(12) Uani 0.50 2 d SPU
H4D H 0.5443 0.5247 0.2232 0.648 Uiso 0.25 1 d PR
H4C H 0.4728 0.4534 0.2260 0.648 Uiso 0.25 1 d PR
O5 O 0.167(8) 0.067(8) 0.213(4) 0.17(4) Uani 0.25 1 d PU
H5A H 0.1885 0.0084 0.2142 0.249 Uiso 0.25 1 d PR
H5C H 0.1190 0.0693 0.1921 0.249 Uiso 0.25 1 d PR
O6 O 0.867(6) 0.367(6) 0.7500 0.478(4) Uani 1 2 d SU
H6D H 0.8736 0.3855 0.7183 0.718 Uiso 0.50 1 d PR
H6C H 0.8513 0.3072 0.7506 0.718 Uiso 0.50 1 d PR
O7 O 0.616(18) 0.272(16) 0.159(9) 0.26(11) Uani 0.25 1 d PU
H7A H 0.6527 0.2249 0.1679 0.389 Uiso 0.25 1 d PR
H7B H 0.5904 0.2963 0.1869 0.389 Uiso 0.25 1 d PR
O8 O 0.673(8) 0.315(8) 0.192(5) 0.15(4) Uani 0.25 1 d PU
H8A H 0.7123 0.2734 0.2049 0.221 Uiso 0.25 1 d PR
H8B H 0.6430 0.3432 0.2174 0.221 Uiso 0.25 1 d PR
O9 O 0.658(2) 0.281(2) 0.1068(12) 0.071(8) Uani 0.50 1 d PU
H9A H 0.7194 0.2720 0.1091 0.107 Uiso 0.50 1 d PR
H9C H 0.6348 0.2442 0.0833 0.107 Uiso 0.50 1 d PR
O10 O 0.326(10) 0.337(10) 0.216(5) 0.20(5) Uani 0.25 1 d PU
H10D H 0.3728 0.3600 0.1981 0.293 Uiso 0.25 1 d PR
H10B H 0.2759 0.3717 0.2123 0.293 Uiso 0.25 1 d PR
O11 O 0.934(8) 0.495(8) 0.788(4) 0.16(4) Uani 0.25 1 d PU
H11A H 0.9884 0.5058 0.8031 0.234 Uiso 0.25 1 d PR
H11B H 0.8907 0.5316 0.8017 0.234 Uiso 0.25 1 d PR
O12 O 0.5000 0.5000 0.0000 0.276(4) Uani 1 4 d SU
H12A H 0.4459 0.4717 -0.0054 0.414 Uiso 0.25 1 d PR
H12B H 0.5068 0.5464 -0.0218 0.414 Uiso 0.25 1 d PR
O13 O 1.0000 0.5000 0.055(6) 0.29(7) Uani 0.50 2 d SPU
H13A H 1.0290 0.4946 0.0254 0.440 Uiso 0.25 1 d PR
H13B H 1.0026 0.5589 0.0650 0.440 Uiso 0.25 1 d PR
O14 O 0.216(8) 0.284(8) 0.2500 0.245(4) Uani 0.50 2 d SPU
H14A H 0.2750 0.2228 0.2339 0.00(10) Uiso 0.25 1 d PR
H14C H 0.2439 0.2539 0.2732 0.2(7) Uiso 0.25 1 d PR
O15 O 1.0000 0.5000 0.9426(10) 0.035(7) Uani 0.50 2 d SPU
H15A H 1.0358 0.5157 0.9685 0.053 Uiso 0.25 1 d PR
H15B H 0.9489 0.5350 0.9426 0.053 Uiso 0.25 1 d PR
O16 O 0.5000 0.5000 0.3378(10) 0.038(7) Uani 0.50 2 d SPU
H16B H 0.4554 0.4608 0.3472 0.057 Uiso 0.25 1 d PR
H16C H 0.4746 0.5534 0.3280 0.057 Uiso 0.25 1 d PR
O17 O 1.0000 0.5000 0.095(5) 0.21(5) Uani 0.50 2 d SPU
H17D H 0.9412 0.4831 0.0898 0.317 Uiso 0.25 1 d PR
H17C H 1.0249 0.4649 0.1187 0.317 Uiso 0.25 1 d PR

loop_
_atom_site_aniso_label
_atom_site_aniso_U_11
_atom_site_aniso_U_22
_atom_site_aniso_U_33
_atom_site_aniso_U_23
_atom_site_aniso_U_13
_atom_site_aniso_U_12
Ni1 0.0285(9) 0.0458(11) 0.0351(9) 0.0222(9) -0.0026(10) -0.0134(8)
O1 0.045(3) 0.047(3) 0.047(3) 0.0034(19) 0.0014(19) -0.0032(19)
O2 0.020(5) 0.067(8) 0.074(8) 0.037(7) 0.010(5) 0.001(5)
N1 0.039(8) 0.100(12) 0.026(7) 0.014(8) -0.021(6) -0.001(8)
N2 0.050(8) 0.041(8) 0.024(7) 0.014(6) -0.007(6) 0.001(6)
N3 0.030(6) 0.031(6) 0.023(6) 0.002(5) 0.002(5) -0.001(5)
C1 0.049(5) 0.050(5) 0.049(5) 0.001(2) -0.001(2) 0.001(2)
C2 0.088(8) 0.090(8) 0.089(8) 0.001(2) 0.000(2) -0.001(2)
C3 0.11(3) 0.39(9) 0.08(2) 0.09(4) -0.01(2) -0.06(4)
C4 0.037(8) 0.037(8) 0.020(7) 0.002(6) -0.003(6) 0.001(7)
C5 0.111(19) 0.095(17) 0.033(10) 0.034(10) 0.019(11) 0.076(16)
C6 0.057(11) 0.019(8) 0.076(12) 0.012(8) -0.026(9) -0.002(7)
C7 0.059(13) 0.112(18) 0.058(12) -0.005(12) -0.014(10) 0.054(12)
C8 0.035(8) 0.027(7) 0.029(8) 0.018(6) -0.004(6) 0.000(6)
C9 0.054(11) 0.057(11) 0.061(10) 0.012(9) -0.022(9) 0.005(10)
C10 0.052(5) 0.053(5) 0.055(5) 0.001(2) -0.002(2) -0.001(2)
C11 0.097(16) 0.028(10) 0.093(16) 0.001(10) -0.004(13) 0.020(10)
C12 0.049(10) 0.025(8) 0.067(11) 0.008(8) 0.010(8) 0.019(7)
C13 0.066(14) 0.054(13) 0.15(2) -0.020(14) 0.016(15) 0.006(11)
C14 0.041(8) 0.034(8) 0.020(7) 0.015(6) -0.003(6) 0.000(7)
C15 0.067(12) 0.065(11) 0.030(8) -0.021(8) 0.007(8) -0.014(11)
O3 0.106(14) 0.106(14) 0.106(14) 0.000(2) 0.000(2) 0.000(2)
O4 0.43(12) 0.43(12) 0.43(12) 0.000 0.000 0.000(2)
O5 0.17(4) 0.17(4) 0.17(4) 0.000(2) 0.000(2) 0.000(2)
O6 0.478(4) 0.478(4) 0.479(4) 0.0000(15) 0.0000(15) 0.000(2)
O7 0.26(11) 0.26(11) 0.26(11) 0.000(2) 0.000(2) 0.000(2)
O8 0.15(4) 0.15(4) 0.15(4) 0.000(2) 0.000(2) 0.000(2)
O9 0.071(8) 0.072(8) 0.071(8) 0.000(2) 0.000(2) 0.001(2)
O10 0.20(5) 0.20(5) 0.20(5) 0.000(2) 0.000(2) 0.000(2)
O11 0.16(4) 0.16(4) 0.16(4) 0.000(2) 0.000(2) 0.000(2)
O12 0.276(4) 0.276(4) 0.276(4) 0.000 0.000 0.000
O13 0.29(7) 0.29(7) 0.29(7) 0.000 0.000 0.000(2)
O14 0.245(4) 0.245(4) 0.245(4) 0.0000(15) 0.0000(15) 0.000(2)
O15 0.045(7) 0.040(7) 0.020(7) 0.000 0.000 0.000(2)
O16 0.050(7) 0.040(7) 0.025(7) 0.000 0.000 0.001(2)
O17 0.21(5) 0.21(5) 0.21(5) 0.000 0.000 0.000(2)

loop_
_atom_type_symbol
_atom_type_description
_atom_type_scat_dispersion_real
_atom_type_scat_dispersion_imag
_atom_type_scat_source
C C 0.0033 0.0016 'International Tables Vol C Tables 4.2.6.8 and 6.1.1.4'
H H 0.0000 0.0000 'International Tables Vol C Tables 4.2.6.8 and 6.1.1.4'
Ni Ni 0.3393 1.1124 'International Tables Vol C Tables 4.2.6.8 and 6.1.1.4'
N N 0.0061 0.0033 'International Tables Vol C Tables 4.2.6.8 and 6.1.1.4'
O O 0.0106 0.0060 'International Tables Vol C Tables 4.2.6.8 and 6.1.1.4'

loop_
_geom_angle_atom_site_label_1
_geom_angle_atom_site_label_2
_geom_angle_atom_site_label_3
_geom_angle
_geom_angle_site_symmetry_1
_geom_angle_site_symmetry_3
O1 Ni1 N3 169.7(5) . .
O1 Ni1 N2 90.5(5) . .
N3 Ni1 N2 90.8(5) . .
O1 Ni1 N1 83.3(5) . .
N3 Ni1 N1 94.3(5) . .
N2 Ni1 N1 171.0(6) . .
O1 Ni1 O2 95.0(5) . 2_575
N3 Ni1 O2 95.1(5) . 2_575
N2 Ni1 O2 90.2(5) . 2_575
N1 Ni1 O2 96.7(6) . 2_575
C1 O1 Ni1 116.7(11) . .
C1 O2 Ni1 129.5(12) . 4_755
C2 N1 Ni1 111.3(13) . .
C2 N1 H1 124.4 . .
Ni1 N1 H1 124.3 . .
C8 N2 C4 114.9(12) . .
C8 N2 Ni1 125.4(11) . .
C4 N2 Ni1 119.3(10) . .
C10 N3 C14 115.3(13) . .
C10 N3 Ni1 120.8(11) . .
C14 N3 Ni1 123.8(9) . .
O2 C1 O1 120.9(17) . .
O2 C1 C2 126.1(18) . .
O1 C1 C2 112.9(17) . .
C3 C2 N1 129(3) . .
C3 C2 C1 117(3) . .
N1 C2 C1 113(2) . .
C3 C2 H2 92.6 . .
N1 C2 H2 92.6 . .
C1 C2 H2 92.6 . .
C2 C3 H3A 109.5 . .
C2 C3 H3B 109.5 . .
H3A C3 H3B 109.5 . .
C2 C3 H3C 109.5 . .
H3A C3 H3C 109.5 . .
H3B C3 H3C 109.5 . .
C5 C4 N2 119.1(14) . .
C5 C4 H4 120.4 . .
N2 C4 H4 120.4 . .
C5 C4 H13B 105.9 . .
N2 C4 H13B 99.9 . .
H4 C4 H13B 64.0 . .
C6 C5 C4 122.5(17) . .
C6 C5 H5 118.7 . .
C4 C5 H5 118.7 . .
C5 C6 C7 117.6(17) . .
C5 C6 C9 122.2(17) . .
C7 C6 C9 120.2(19) . .
C6 C7 C8 113.4(18) . .
C6 C7 H7 123.3 . .
C8 C7 H7 123.3 . .
N2 C8 C7 131.6(15) . .
N2 C8 H8 114.2 . .
C7 C8 H8 114.2 . .
C9 C9 C6 130(2) 6_545 .
C9 C9 H9 114.9 6_545 .
C6 C9 H9 114.9 . .
N3 C10 C11 123.4(16) . .
N3 C10 H10 118.3 . .
C11 C10 H10 118.3 . .
C12 C11 C10 115.9(16) . .
C12 C11 H11 122.1 . .
C10 C11 H11 122.1 . .
C11 C12 C13 123.9(19) . .
C11 C12 C15 122.5(16) . .
C13 C12 C15 113.6(16) . .
C14 C13 C12 114.1(19) . .
C14 C13 H13 122.9 . .
C12 C13 H13 122.9 . .
C13 C14 N3 126.8(15) . .
C13 C14 H14 116.6 . .
N3 C14 H14 116.6 . .
C15 C15 C12 116(2) 3_665 .
C15 C15 H15 124.9 3_665 .
C12 C15 H15 118.8 . .
H3G O3 H3D 109.5 . .
H3G O3 H7A 166.1 . .
H3D O3 H7A 80.3 . .
H3G O3 H7B 102.8 . .
H3D O3 H7B 125.0 . .
H7A O3 H7B 78.1 . .
H4D O4 H4C 109.5 . .
H5A O5 H5C 109.5 . .
H6D O6 H6C 109.6 . .
H3G O7 H3D 64.8 . .
H3G O7 H7A 126.0 . .
H3D O7 H7A 62.8 . .
H3G O7 H7B 97.3 . .
H3D O7 H7B 107.2 . .
H7A O7 H7B 109.5 . .
H3D O8 H7A 57.8 . .
H3D O8 H7B 111.2 . .
H7A O8 H7B 64.3 . .
H3D O8 H8A 72.8 . .
H7A O8 H8A 72.6 . .
H7B O8 H8A 121.1 . .
H3D O8 H8B 172.4 . .
H7A O8 H8B 129.7 . .
H7B O8 H8B 74.1 . .
H8A O8 H8B 109.5 . .
H3G O9 H9A 103.0 . .
H3G O9 H9C 147.4 . .
H9A O9 H9C 109.5 . .
H10D O10 H10B 109.5 . .
O11 O11 H11A 27.2 3_765 .
O11 O11 H11B 130.8 3_765 .
H11A O11 H11B 109.5 . .
C15 O12 C15 41.6(12) 2_565 4_655
C15 O12 C15 150.9(8) 2_565 3_665
C15 O12 C15 150.9(8) 4_655 3_665
C15 O12 H12A 98.8 2_565 .
C15 O12 H12A 62.9 4_655 .
C15 O12 H12A 88.7 3_665 .
C15 O12 H12B 50.2 2_565 .
C15 O12 H12B 54.5 4_655 .
C15 O12 H12B 151.4 3_665 .
H12A O12 H12B 109.5 . .
H13A O13 H13B 109.5 . .
H13A O13 H17D 158.8 . .
H13B O13 H17D 89.1 . .
H14A O14 H14C 66.1 . .
H15A O15 H15B 109.5 . .
H16B O16 H16C 109.5 . .
H13B O17 H17D 97.4 . .
H13B O17 H17C 153.1 . .
H17D O17 H17C 109.5 . .

loop_
_geom_bond_atom_site_label_1
_geom_bond_atom_site_label_2
_geom_bond_distance
_geom_bond_site_symmetry_2
Ni1 O1 1.959(11) .
Ni1 N3 1.961(11) .
Ni1 N2 1.991(11) .
Ni1 N1 1.994(12) .
Ni1 O2 2.262(12) 2_575
O1 C1 1.31(2) .
O2 C1 1.19(2) .
O2 Ni1 2.262(12) 4_755
N1 C2 1.40(3) .
N1 H1 0.8600 .
N2 C8 1.232(19) .
N2 C4 1.392(19) .
N3 C10 1.35(2) .
N3 C14 1.404(19) .
C1 C2 1.54(3) .
C2 C3 1.28(4) .
C2 H2 0.9800 .
C3 H3A 0.9600 .
C3 H3B 0.9600 .
C3 H3C 0.9600 .
C4 C5 1.39(2) .
C4 H4 0.9300 .
C5 C6 1.37(3) .
C5 H5 0.9300 .
C6 C7 1.40(3) .
C6 C9 1.44(2) .
C7 C8 1.42(2) .
C7 H7 0.9300 .
C8 H8 0.9300 .
C9 C9 1.29(4) 6_545
C9 H9 0.9300 .
C10 C11 1.50(3) .
C10 H10 0.9300 .
C11 C12 1.34(3) .
C11 H11 0.9300 .
C12 C13 1.46(3) .
C12 C15 1.54(3) .
C13 C14 1.39(3) .
C13 H13 0.9300 .
C14 H14 0.9300 .
C15 C15 1.29(4) 3_665
C15 H15 0.9498 .
O3 H3G 0.8502 .
O3 H3D 0.8500 .
O3 H7A 1.0314 .
O3 H7B 1.1649 .
O4 H4D 0.8499 .
O4 H4C 0.8499 .
O5 H5A 0.8500 .
O5 H5C 0.8501 .
O6 H6D 0.8504 .
O6 H6C 0.8487 .
O7 H7A 0.8501 .
O7 H7B 0.8499 .
O8 H8A 0.8499 .
O8 H8B 0.8499 .
O9 H9A 0.8501 .
O9 H9C 0.8500 .
O10 H10D 0.8500 .
O10 H10B 0.8501 .
O11 O11 1.8(2) 3_765
O11 H11A 0.8500 .
O11 H11B 0.8499 .
O12 H12A 0.8499 .
O12 H12B 0.8500 .
O13 H13A 0.8501 .
O13 H13B 0.8500 .
O14 H14A 1.2319 .
O14 H14C 0.8133 .
O15 H15A 0.8499 .
O15 H15B 0.8500 .
O16 H16B 0.8500 .
O16 H16C 0.8501 .
O17 H17D 0.8500 .
O17 H17C 0.8498 .
